data_1563872
loop_
_publ_author_name
'Asadizadeh, Saeedeh'
'Amirnasr, Mehdi'
'Fadaei Tirani, Farzaneh'
'Mansouri, Alireza'
'Schenk, Kurt'

_publ_section_title
;
 DNA-BSA interaction, cytotoxicity and molecular docking of mononuclear
 zinc complexes with reductively cleaved N2S2 Schiff base ligands
;
_journal_name_full 'Inorganica Chimica Acta'
_journal_page_first 310
_journal_page_last 320
_journal_paper_doi 10.1016/j.ica.2018.08.037
_journal_volume 483
_journal_year 2018
_chemical_formula_moiety 'C30 H28 N2 O4 S2 Zn'
_chemical_formula_sum 'C30 H28 N2 O4 S2 Zn'
_chemical_formula_weight 610.03
_space_group_crystal_system monoclinic
_space_group_IT_number 14
_space_group_name_Hall '-P 2yn'
_space_group_name_H-M_alt 'P 1 21/n 1'
_atom_sites_solution_hydrogens geom
_atom_sites_solution_primary direct
_atom_sites_solution_secondary difmap
_cell_angle_alpha 90
_cell_angle_beta 103.4620(10)
_cell_angle_gamma 90
_cell_formula_units_Z 4
_cell_length_a 11.22040(10)
_cell_length_b 21.2286(2)
_cell_length_c 11.9095(2)
_cell_measurement_reflns_used 13678
_cell_measurement_temperature 100(2)
_cell_measurement_theta_max 28.802
_cell_measurement_theta_min 1.93
_cell_volume 2758.82(6)
_computing_cell_refinement 'CrysAlisPro 1.171.38.41 (Rigaku OD, 2015)'
_computing_data_collection 'CrysAlisPro 1.171.38.41 (Rigaku OD, 2015)'
_computing_data_reduction 'CrysAlisPro 1.171.38.41 (Rigaku OD, 2015)'
_computing_molecular_graphics 'Olex2 (Dolomanov et al., 2009)'
_computing_publication_material 'CIFTAB (Sheldrick, 2016)'
_computing_structure_refinement 'SHELXL-2018/3 (Sheldrick, 2018)'
_computing_structure_solution 'SHELXT (Sheldrick, 2015)'
_diffrn_ambient_temperature 100(2)
_diffrn_measured_fraction_theta_full 0.969
_diffrn_measured_fraction_theta_max 0.891
_diffrn_measurement_device_type 'dectris-CrysAlisPro-abstract goniometer imported dectris images'
_diffrn_measurement_method '\f scans'
_diffrn_radiation_monochromator Si(111)
_diffrn_radiation_type synchrotron
_diffrn_radiation_wavelength 0.69701
_diffrn_reflns_av_R_equivalents 0.0336
_diffrn_reflns_av_unetI/netI 0.0110
_diffrn_reflns_Laue_measured_fraction_full 0.969
_diffrn_reflns_Laue_measured_fraction_max 0.891
_diffrn_reflns_limit_h_max 15
_diffrn_reflns_limit_h_min -15
_diffrn_reflns_limit_k_max 28
_diffrn_reflns_limit_k_min -28
_diffrn_reflns_limit_l_max 12
_diffrn_reflns_limit_l_min -12
_diffrn_reflns_number 101379
_diffrn_reflns_point_group_measured_fraction_full 0.969
_diffrn_reflns_point_group_measured_fraction_max 0.891
_diffrn_reflns_theta_full 24.721
_diffrn_reflns_theta_max 28.054
_diffrn_reflns_theta_min 1.882
_diffrn_source synchrotron
_diffrn_source_details 'synchrotron radiation'
_diffrn_source_type 'ESRF beamline SNBL'
_exptl_absorpt_coefficient_mu 1.030
_exptl_absorpt_correction_T_max 1.00000
_exptl_absorpt_correction_T_min 0.72591
_exptl_absorpt_correction_type multi-scan
_exptl_absorpt_process_details
;
CrysAlisPro 1.171.38.41 (Rigaku Oxford Diffraction, 2015)
Empirical absorption correction using spherical harmonics,
implemented in SCALE3 ABSPACK scaling algorithm.
;
_exptl_crystal_colour yellow
_exptl_crystal_density_diffrn 1.469
_exptl_crystal_description irregular
_exptl_crystal_F_000 1264
_exptl_crystal_size_max 0.100
_exptl_crystal_size_mid 0.100
_exptl_crystal_size_min 0.050
_refine_diff_density_max 0.658
_refine_diff_density_min -0.762
_refine_diff_density_rms 0.060
_refine_ls_extinction_coef .
_refine_ls_extinction_method none
_refine_ls_goodness_of_fit_ref 1.093
_refine_ls_hydrogen_treatment constr
_refine_ls_matrix_type full
_refine_ls_number_parameters 425
_refine_ls_number_reflns 6326
_refine_ls_number_restraints 310
_refine_ls_restrained_S_all 1.097
_refine_ls_R_factor_all 0.0313
_refine_ls_R_factor_gt 0.0299
_refine_ls_shift/su_max 0.002
_refine_ls_shift/su_mean 0.000
_refine_ls_structure_factor_coef Fsqd
_refine_ls_weighting_details 'w=1/[\s^2^(Fo^2^)+(0.0610P)^2^+0.6534P] where P=(Fo^2^+2Fc^2^)/3'
_refine_ls_weighting_scheme calc
_refine_ls_wR_factor_gt 0.0889
_refine_ls_wR_factor_ref 0.0901
_reflns_Friedel_coverage 0.000
_reflns_Friedel_fraction_full .
_reflns_Friedel_fraction_max .
_reflns_number_gt 5935
_reflns_number_total 6326
_reflns_threshold_expression 'I > 2\s(I)'
_cod_data_source_file C3-A20_GUNU_Final_2018.cif
_cod_data_source_block 3
_cod_original_sg_symbol_H-M 'P 21/n'
_cod_database_code 1563872
_shelx_space_group_comment
;
The symmetry employed for this shelxl refinement is uniquely defined
by the following loop, which should always be used as a source of
symmetry information in preference to the above space-group names.
They are only intended as comments.
;

loop_
_space_group_symop_operation_xyz
'x, y, z'
'-x+1/2, y+1/2, -z+1/2'
'-x, -y, -z'
'x-1/2, -y-1/2, z-1/2'

loop_
_atom_site_label
_atom_site_type_symbol
_atom_site_fract_x
_atom_site_fract_y
_atom_site_fract_z
_atom_site_U_iso_or_equiv
_atom_site_adp_type
_atom_site_occupancy
_atom_site_site_symmetry_order
_atom_site_calc_flag
_atom_site_refinement_flags_posn
_atom_site_refinement_flags_adp
_atom_site_refinement_flags_occupancy
_atom_site_disorder_assembly
_atom_site_disorder_group
Zn1 Zn 0.61457(2) 0.27099(2) 0.59759(2) 0.02369(7) Uani 1 1 d . . . . .
S2 S 0.69638(3) 0.36640(2) 0.57206(3) 0.02968(10) Uani 1 1 d . . . . .
S3 S 0.73044(3) 0.18181(2) 0.63129(3) 0.02745(9) Uani 1 1 d . . . . .
O1 O 0.36551(10) 0.07148(5) 0.66827(11) 0.0362(3) Uani 1 1 d . . . . .
O2 O 0.15098(10) 0.07899(5) 0.70502(12) 0.0398(3) Uani 1 1 d . . . . .
O3A O 0.0696(2) 0.42784(15) 0.4792(3) 0.0365(6) Uani 0.528(2) 1 d D U P A 1
O3B O 0.1126(3) 0.44243(13) 0.5106(3) 0.0328(6) Uani 0.472(2) 1 d D U P A 2
O4A O 0.29593(19) 0.45416(10) 0.4963(2) 0.0408(5) Uani 0.528(2) 1 d D U P A 1
O4B O 0.01083(18) 0.33365(10) 0.4959(2) 0.0314(5) Uani 0.472(2) 1 d D U P A 2
N1 N 0.53350(10) 0.31127(5) 0.72025(10) 0.0240(2) Uani 1 1 d . . . . .
N2 N 0.49904(11) 0.22643(5) 0.45868(11) 0.0247(2) Uani 1 1 d . . . . .
C1P C 0.21234(13) 0.13452(7) 0.71297(15) 0.0321(3) Uani 1 1 d . . . . .
C2P C 0.33135(13) 0.13076(6) 0.69080(14) 0.0284(3) Uani 1 1 d . . . . .
C3P C 0.40336(12) 0.18405(6) 0.69801(13) 0.0250(3) Uani 1 1 d . . . . .
H3P H 0.483061 0.181436 0.683751 0.030 Uiso 1 1 calc R U . . .
C4P C 0.35782(12) 0.24257(6) 0.72676(12) 0.0241(3) Uani 1 1 d . . . . .
C5 C 0.42775(12) 0.30070(6) 0.74333(12) 0.0239(3) Uani 1 1 d . . . . .
H5 H 0.391975 0.335044 0.774740 0.029 Uiso 1 1 calc R U . . .
C5P C 0.24177(14) 0.24532(7) 0.74948(15) 0.0329(3) Uani 1 1 d . . . . .
H5P H 0.211624 0.284488 0.769823 0.039 Uiso 1 1 calc R U . . .
C6 C 0.59611(12) 0.36815(6) 0.76512(13) 0.0271(3) Uani 1 1 d . . . . .
C6P C 0.16918(14) 0.19178(8) 0.74294(17) 0.0380(4) Uani 1 1 d . . . . .
H6P H 0.090252 0.194428 0.758966 0.046 Uiso 1 1 calc R U . . .
C7 C 0.58691(14) 0.39276(7) 0.87168(14) 0.0318(3) Uani 1 1 d . . . . .
H7 H 0.534156 0.373120 0.913033 0.038 Uiso 1 1 calc R U . . .
C7P C 0.03652(17) 0.07940(9) 0.7391(2) 0.0529(5) Uani 1 1 d . . . . .
H7PA H 0.002629 0.036664 0.733414 0.079 Uiso 1 1 calc R U . . .
H7PB H -0.021046 0.107595 0.688220 0.079 Uiso 1 1 calc R U . . .
H7PC H 0.049763 0.094234 0.818990 0.079 Uiso 1 1 calc R U . . .
C8 C 0.65400(15) 0.44564(7) 0.91801(16) 0.0379(4) Uani 1 1 d . . . . .
H8 H 0.647611 0.461921 0.990680 0.045 Uiso 1 1 calc R U . . .
C8P C 0.48348(15) 0.06424(7) 0.64363(18) 0.0416(4) Uani 1 1 d . . . . .
H8PA H 0.497423 0.019715 0.629127 0.062 Uiso 1 1 calc R U . . .
H8PB H 0.546754 0.078955 0.709683 0.062 Uiso 1 1 calc R U . . .
H8PC H 0.487160 0.089096 0.575170 0.062 Uiso 1 1 calc R U . . .
C9 C 0.73036(14) 0.47429(7) 0.85676(17) 0.0415(4) Uani 1 1 d . . . . .
H9 H 0.775260 0.510867 0.887108 0.050 Uiso 1 1 calc R U . . .
C10 C 0.74161(13) 0.45010(7) 0.75214(17) 0.0376(4) Uani 1 1 d . . . . .
H10 H 0.794900 0.470128 0.711824 0.045 Uiso 1 1 calc R U . . .
C11 C 0.67561(12) 0.39631(6) 0.70402(14) 0.0291(3) Uani 1 1 d . . . . .
C12 C 0.67192(12) 0.15321(6) 0.49007(13) 0.0261(3) Uani 1 1 d . . . . .
C13 C 0.73513(15) 0.10532(6) 0.44643(15) 0.0332(3) Uani 1 1 d . . . . .
H13 H 0.811547 0.091062 0.491728 0.040 Uiso 1 1 calc R U . . .
C14 C 0.68908(17) 0.07848(7) 0.33948(16) 0.0404(4) Uani 1 1 d . . . . .
H14 H 0.733091 0.045767 0.312576 0.048 Uiso 1 1 calc R U . . .
C15 C 0.57827(17) 0.09938(8) 0.27124(16) 0.0420(4) Uani 1 1 d . . . . .
H15 H 0.546031 0.080679 0.197988 0.050 Uiso 1 1 calc R U . . .
C16 C 0.51469(15) 0.14772(8) 0.31043(14) 0.0350(3) Uani 1 1 d . . . . .
H16 H 0.439881 0.162553 0.262951 0.042 Uiso 1 1 calc R U . . .
C17 C 0.55992(12) 0.17461(6) 0.41900(13) 0.0259(3) Uani 1 1 d . . . . .
C18 C 0.38061(13) 0.22999(7) 0.42802(14) 0.0279(3) Uani 1 1 d D . . . .
H18 H 0.339130 0.195279 0.385916 0.033 Uiso 0.528(2) 1 calc R U P A 1
H18A H 0.335962 0.194060 0.394000 0.033 Uiso 0.472(2) 1 calc R U P A 2
C19A C 0.3046(3) 0.28155(15) 0.4513(5) 0.0283(8) Uani 0.528(2) 1 d DG U P A 1
C24A C 0.3458(2) 0.34337(17) 0.4674(5) 0.0298(7) Uani 0.528(2) 1 d G U P A 1
H24A H 0.429392 0.352862 0.471182 0.036 Uiso 0.528(2) 1 calc R U P A 1
C23A C 0.2648(2) 0.39131(12) 0.4781(3) 0.0295(7) Uani 0.528(2) 1 d G U P A 1
C22A C 0.1425(2) 0.37742(12) 0.4726(2) 0.0300(6) Uani 0.528(2) 1 d G U P A 1
C21A C 0.1013(2) 0.31560(14) 0.4565(3) 0.0315(7) Uani 0.528(2) 1 d G U P A 1
H21A H 0.017678 0.306108 0.452779 0.038 Uiso 0.528(2) 1 calc R U P A 1
C20A C 0.1823(3) 0.26766(12) 0.4459(4) 0.0288(7) Uani 0.528(2) 1 d G U P A 1
H20A H 0.154092 0.225411 0.434826 0.035 Uiso 0.528(2) 1 calc R U P A 1
C19B C 0.3112(4) 0.28799(17) 0.4438(6) 0.0259(8) Uani 0.472(2) 1 d DG U P A 2
C20B C 0.3669(3) 0.3469(2) 0.4531(5) 0.0276(8) Uani 0.472(2) 1 d G U P A 2
H20B H 0.448496 0.350951 0.444153 0.033 Uiso 0.472(2) 1 calc R U P A 2
C21B C 0.3031(3) 0.39976(15) 0.4754(3) 0.0305(7) Uani 0.472(2) 1 d G U P A 2
H21B H 0.341150 0.440004 0.481714 0.037 Uiso 0.472(2) 1 calc R U P A 2
C22B C 0.1837(3) 0.39379(12) 0.4884(3) 0.0297(7) Uani 0.472(2) 1 d G U P A 2
C23B C 0.1281(2) 0.33491(14) 0.4791(3) 0.0274(7) Uani 0.472(2) 1 d G U P A 2
C24B C 0.1918(3) 0.28201(12) 0.4568(5) 0.0288(7) Uani 0.472(2) 1 d G U P A 2
H24B H 0.153790 0.241772 0.450433 0.035 Uiso 0.472(2) 1 calc R U P A 2
C25A C -0.0574(3) 0.41594(19) 0.4749(3) 0.0447(8) Uani 0.528(2) 1 d D U P A 1
H25A H -0.097296 0.398913 0.398934 0.067 Uiso 0.528(2) 1 calc R U P A 1
H25B H -0.097623 0.455360 0.487929 0.067 Uiso 0.528(2) 1 calc R U P A 1
H25C H -0.064061 0.385415 0.534872 0.067 Uiso 0.528(2) 1 calc R U P A 1
C25B C 0.1715(3) 0.50255(16) 0.5384(4) 0.0422(8) Uani 0.472(2) 1 d D U P A 2
H25D H 0.194536 0.519639 0.469923 0.063 Uiso 0.472(2) 1 calc R U P A 2
H25E H 0.245137 0.497276 0.600678 0.063 Uiso 0.472(2) 1 calc R U P A 2
H25F H 0.114986 0.531666 0.563310 0.063 Uiso 0.472(2) 1 calc R U P A 2
C26A C 0.4182(3) 0.47188(16) 0.5102(4) 0.0485(9) Uani 0.528(2) 1 d D U P A 1
H26A H 0.446785 0.459649 0.441620 0.073 Uiso 0.528(2) 1 calc R U P A 1
H26B H 0.468158 0.450804 0.578309 0.073 Uiso 0.528(2) 1 calc R U P A 1
H26C H 0.425456 0.517625 0.520580 0.073 Uiso 0.528(2) 1 calc R U P A 1
C26B C -0.0375(3) 0.27473(14) 0.5221(3) 0.0291(7) Uani 0.472(2) 1 d D U P A 2
H26D H -0.050838 0.247273 0.454219 0.044 Uiso 0.472(2) 1 calc R U P A 2
H26E H -0.115604 0.281735 0.543751 0.044 Uiso 0.472(2) 1 calc R U P A 2
H26F H 0.020591 0.254722 0.586492 0.044 Uiso 0.472(2) 1 calc R U P A 2

loop_
_atom_site_aniso_label
_atom_site_aniso_U_11
_atom_site_aniso_U_22
_atom_site_aniso_U_33
_atom_site_aniso_U_23
_atom_site_aniso_U_13
_atom_site_aniso_U_12
Zn1 0.01820(9) 0.02256(10) 0.02991(13) -0.00149(5) 0.00481(7) -0.00039(5)
S2 0.02314(16) 0.02615(16) 0.0416(2) -0.00041(13) 0.01137(14) -0.00361(11)
S3 0.02203(16) 0.02775(17) 0.0315(2) 0.00063(12) 0.00409(13) 0.00433(11)
O1 0.0299(5) 0.0254(5) 0.0595(8) -0.0066(5) 0.0228(5) -0.0044(4)
O2 0.0302(5) 0.0355(6) 0.0601(8) -0.0116(5) 0.0231(5) -0.0118(4)
O3A 0.0222(12) 0.0460(14) 0.0410(14) 0.0057(11) 0.0065(10) 0.0059(10)
O3B 0.0273(13) 0.0296(12) 0.0423(16) 0.0058(10) 0.0101(11) -0.0007(10)
O4A 0.0302(10) 0.0310(10) 0.0595(13) 0.0125(9) 0.0069(9) 0.0021(8)
O4B 0.0186(9) 0.0336(10) 0.0433(12) 0.0002(9) 0.0101(8) -0.0015(7)
N1 0.0220(5) 0.0216(5) 0.0278(6) -0.0004(4) 0.0044(4) 0.0003(4)
N2 0.0210(5) 0.0279(6) 0.0249(7) 0.0034(4) 0.0046(4) -0.0016(4)
C1P 0.0260(7) 0.0323(7) 0.0413(9) -0.0060(6) 0.0143(6) -0.0065(5)
C2P 0.0252(6) 0.0272(6) 0.0350(8) -0.0029(5) 0.0117(6) -0.0016(5)
C3P 0.0217(6) 0.0268(6) 0.0281(8) -0.0003(5) 0.0088(5) -0.0012(5)
C4P 0.0232(6) 0.0259(6) 0.0242(7) -0.0003(5) 0.0072(5) -0.0002(5)
C5 0.0233(6) 0.0239(6) 0.0243(7) 0.0006(5) 0.0049(5) 0.0026(5)
C5P 0.0289(7) 0.0310(7) 0.0429(9) -0.0056(6) 0.0169(6) 0.0000(5)
C6 0.0215(6) 0.0209(6) 0.0368(8) -0.0019(5) 0.0027(5) 0.0020(4)
C6P 0.0272(7) 0.0366(8) 0.0562(11) -0.0080(7) 0.0221(7) -0.0037(6)
C7 0.0297(7) 0.0267(6) 0.0376(9) -0.0042(6) 0.0048(6) 0.0020(5)
C7P 0.0347(8) 0.0513(10) 0.0819(15) -0.0210(10) 0.0321(9) -0.0184(8)
C8 0.0334(7) 0.0306(7) 0.0466(10) -0.0131(6) 0.0029(7) 0.0028(6)
C8P 0.0323(7) 0.0268(7) 0.0729(13) -0.0033(7) 0.0270(8) -0.0001(6)
C9 0.0272(7) 0.0291(7) 0.0661(12) -0.0182(7) 0.0065(7) -0.0027(6)
C10 0.0232(6) 0.0272(7) 0.0631(11) -0.0085(7) 0.0115(7) -0.0025(5)
C11 0.0191(6) 0.0234(6) 0.0435(9) -0.0025(5) 0.0046(5) 0.0019(5)
C12 0.0272(6) 0.0228(6) 0.0311(8) 0.0021(5) 0.0122(5) -0.0022(5)
C13 0.0390(8) 0.0233(6) 0.0432(9) 0.0038(6) 0.0210(7) 0.0010(5)
C14 0.0561(10) 0.0264(7) 0.0491(11) -0.0060(6) 0.0333(8) -0.0078(6)
C15 0.0523(10) 0.0447(9) 0.0354(9) -0.0132(7) 0.0235(8) -0.0209(7)
C16 0.0348(7) 0.0427(8) 0.0299(8) -0.0031(6) 0.0123(6) -0.0141(6)
C17 0.0264(6) 0.0268(6) 0.0270(8) 0.0007(5) 0.0112(5) -0.0057(5)
C18 0.0213(6) 0.0357(7) 0.0259(7) 0.0022(5) 0.0040(5) -0.0048(5)
C19A 0.0246(15) 0.0309(13) 0.0258(16) 0.0084(12) -0.0012(13) -0.0018(12)
C24A 0.0169(12) 0.0388(14) 0.0340(16) 0.0128(12) 0.0063(12) -0.0025(11)
C23A 0.0192(15) 0.0324(12) 0.0363(13) 0.0097(10) 0.0050(12) -0.0017(11)
C22A 0.0194(12) 0.0377(14) 0.0332(13) 0.0066(11) 0.0070(10) -0.0004(11)
C21A 0.0172(12) 0.0418(16) 0.0342(15) 0.0032(12) 0.0037(10) -0.0057(11)
C20A 0.0176(11) 0.0367(15) 0.0305(15) 0.0017(12) 0.0024(11) -0.0071(11)
C19B 0.0150(13) 0.0396(16) 0.0246(16) 0.0072(14) 0.0079(12) 0.0007(13)
C20B 0.0161(12) 0.0325(14) 0.0349(18) 0.0134(12) 0.0072(12) -0.0040(11)
C21B 0.0176(15) 0.0331(13) 0.0393(14) 0.0124(11) 0.0039(13) -0.0041(12)
C22B 0.0222(14) 0.0298(13) 0.0366(14) 0.0098(11) 0.0060(12) -0.0039(11)
C23B 0.0163(12) 0.0345(16) 0.0319(15) 0.0029(12) 0.0066(11) -0.0039(12)
C24B 0.0248(14) 0.0301(14) 0.0303(16) 0.0042(13) 0.0038(12) -0.0054(12)
C25A 0.0219(13) 0.068(2) 0.0423(19) -0.0127(15) 0.0037(12) 0.0035(13)
C25B 0.0386(17) 0.0308(15) 0.057(2) 0.0054(14) 0.0109(15) -0.0040(13)
C26A 0.0329(15) 0.0352(15) 0.077(3) 0.0040(15) 0.0125(15) 0.0017(12)
C26B 0.0218(13) 0.0335(15) 0.0331(18) -0.0022(11) 0.0090(12) -0.0046(10)

loop_
_atom_type_symbol
_atom_type_description
_atom_type_scat_dispersion_real
_atom_type_scat_dispersion_imag
_atom_type_scat_source
C C 0.0030 0.0020 'International Tables Vol C Tables 4.2.6.8 and 6.1.1.4'
H H 0.0000 0.0000 'International Tables Vol C Tables 4.2.6.8 and 6.1.1.4'
N N 0.0060 0.0030 'International Tables Vol C Tables 4.2.6.8 and 6.1.1.4'
O O 0.0110 0.0060 'International Tables Vol C Tables 4.2.6.8 and 6.1.1.4'
S S 0.1200 0.1200 'International Tables Vol C Tables 4.2.6.8 and 6.1.1.4'
Zn Zn 0.3210 1.4170 'International Tables Vol C Tables 4.2.6.8 and 6.1.1.4'

loop_
_geom_angle_atom_site_label_1
_geom_angle_atom_site_label_2
_geom_angle_atom_site_label_3
_geom_angle
_geom_angle_site_symmetry_1
_geom_angle_site_symmetry_3
S2 Zn1 S3 122.150(14) . .
N1 Zn1 S2 89.08(3) . .
N1 Zn1 S3 122.93(3) . .
N1 Zn1 N2 116.97(5) . .
N2 Zn1 S2 119.73(3) . .
N2 Zn1 S3 89.23(3) . .
C11 S2 Zn1 93.46(5) . .
C12 S3 Zn1 92.73(5) . .
C2P O1 C8P 117.19(11) . .
C1P O2 C7P 116.62(12) . .
C22A O3A C25A 117.7(3) . .
C22B O3B C25B 117.1(3) . .
C23A O4A C26A 119.0(2) . .
C23B O4B C26B 118.3(2) . .
C5 N1 Zn1 130.50(9) . .
C5 N1 C6 117.29(11) . .
C6 N1 Zn1 110.58(9) . .
C17 N2 Zn1 110.83(9) . .
C18 N2 Zn1 127.36(11) . .
C18 N2 C17 119.24(12) . .
O2 C1P C2P 114.90(12) . .
O2 C1P C6P 125.30(13) . .
C6P C1P C2P 119.78(13) . .
O1 C2P C1P 114.11(12) . .
O1 C2P C3P 125.62(12) . .
C3P C2P C1P 120.21(13) . .
C2P C3P H3P 120.2 . .
C2P C3P C4P 119.68(12) . .
C4P C3P H3P 120.2 . .
C3P C4P C5 124.42(12) . .
C5P C4P C3P 119.39(13) . .
C5P C4P C5 116.02(12) . .
N1 C5 C4P 127.59(12) . .
N1 C5 H5 116.2 . .
C4P C5 H5 116.2 . .
C4P C5P H5P 119.4 . .
C6P C5P C4P 121.16(14) . .
C6P C5P H5P 119.4 . .
C7 C6 N1 121.25(13) . .
C7 C6 C11 119.98(13) . .
C11 C6 N1 118.57(13) . .
C1P C6P C5P 119.76(13) . .
C1P C6P H6P 120.1 . .
C5P C6P H6P 120.1 . .
C6 C7 H7 119.5 . .
C8 C7 C6 120.91(15) . .
C8 C7 H7 119.5 . .
O2 C7P H7PA 109.5 . .
O2 C7P H7PB 109.5 . .
O2 C7P H7PC 109.5 . .
H7PA C7P H7PB 109.5 . .
H7PA C7P H7PC 109.5 . .
H7PB C7P H7PC 109.5 . .
C7 C8 H8 120.4 . .
C9 C8 C7 119.21(16) . .
C9 C8 H8 120.4 . .
O1 C8P H8PA 109.5 . .
O1 C8P H8PB 109.5 . .
O1 C8P H8PC 109.5 . .
H8PA C8P H8PB 109.5 . .
H8PA C8P H8PC 109.5 . .
H8PB C8P H8PC 109.5 . .
C8 C9 H9 119.7 . .
C10 C9 C8 120.57(14) . .
C10 C9 H9 119.7 . .
C9 C10 H10 119.4 . .
C9 C10 C11 121.27(15) . .
C11 C10 H10 119.4 . .
C6 C11 S2 122.65(10) . .
C10 C11 S2 119.31(12) . .
C10 C11 C6 118.04(14) . .
C13 C12 S3 119.55(12) . .
C13 C12 C17 117.68(14) . .
C17 C12 S3 122.72(11) . .
C12 C13 H13 119.1 . .
C14 C13 C12 121.76(16) . .
C14 C13 H13 119.1 . .
C13 C14 H14 120.0 . .
C13 C14 C15 119.94(15) . .
C15 C14 H14 120.0 . .
C14 C15 H15 120.1 . .
C14 C15 C16 119.86(16) . .
C16 C15 H15 120.1 . .
C15 C16 H16 119.7 . .
C15 C16 C17 120.54(16) . .
C17 C16 H16 119.7 . .
C12 C17 N2 118.30(12) . .
C16 C17 N2 121.42(14) . .
C16 C17 C12 120.18(14) . .
N2 C18 H18 116.6 . .
N2 C18 H18A 118.5 . .
N2 C18 C19A 126.8(2) . .
N2 C18 C19B 122.9(2) . .
C19A C18 H18 116.6 . .
C19B C18 H18A 118.5 . .
C24A C19A C18 123.1(2) . .
C24A C19A C20A 120.0 . .
C20A C19A C18 116.6(2) . .
C19A C24A H24A 120.0 . .
C23A C24A C19A 120.0 . .
C23A C24A H24A 120.0 . .
O4A C23A C24A 125.0(2) . .
O4A C23A C22A 115.0(2) . .
C24A C23A C22A 120.0 . .
O3A C22A C23A 115.5(2) . .
O3A C22A C21A 124.4(2) . .
C21A C22A C23A 120.0 . .
C22A C21A H21A 120.0 . .
C22A C21A C20A 120.0 . .
C20A C21A H21A 120.0 . .
C19A C20A H20A 120.0 . .
C21A C20A C19A 120.0 . .
C21A C20A H20A 120.0 . .
C20B C19B C18 121.0(3) . .
C20B C19B C24B 120.0 . .
C24B C19B C18 118.9(3) . .
C19B C20B H20B 120.0 . .
C21B C20B C19B 120.0 . .
C21B C20B H20B 120.0 . .
C20B C21B H21B 120.0 . .
C20B C21B C22B 120.0 . .
C22B C21B H21B 120.0 . .
O3B C22B C21B 125.0(2) . .
O3B C22B C23B 115.0(2) . .
C21B C22B C23B 120.0 . .
O4B C23B C22B 115.6(2) . .
O4B C23B C24B 124.3(2) . .
C24B C23B C22B 120.0 . .
C19B C24B H24B 120.0 . .
C23B C24B C19B 120.0 . .
C23B C24B H24B 120.0 . .
O3A C25A H25A 109.5 . .
O3A C25A H25B 109.5 . .
O3A C25A H25C 109.5 . .
H25A C25A H25B 109.5 . .
H25A C25A H25C 109.5 . .
H25B C25A H25C 109.5 . .
O3B C25B H25D 109.5 . .
O3B C25B H25E 109.5 . .
O3B C25B H25F 109.5 . .
H25D C25B H25E 109.5 . .
H25D C25B H25F 109.5 . .
H25E C25B H25F 109.5 . .
O4A C26A H26A 109.5 . .
O4A C26A H26B 109.5 . .
O4A C26A H26C 109.5 . .
H26A C26A H26B 109.5 . .
H26A C26A H26C 109.5 . .
H26B C26A H26C 109.5 . .
O4B C26B H26D 109.5 . .
O4B C26B H26E 109.5 . .
O4B C26B H26F 109.5 . .
H26D C26B H26E 109.5 . .
H26D C26B H26F 109.5 . .
H26E C26B H26F 109.5 . .

loop_
_geom_bond_atom_site_label_1
_geom_bond_atom_site_label_2
_geom_bond_distance
_geom_bond_site_symmetry_2
Zn1 S2 2.2731(4) .
Zn1 S3 2.2787(3) .
Zn1 N1 2.0763(12) .
Zn1 N2 2.0769(12) .
S2 C11 1.7601(16) .
S3 C12 1.7647(15) .
O1 C2P 1.3602(17) .
O1 C8P 1.4293(17) .
O2 C1P 1.3573(17) .
O2 C7P 1.4343(18) .
O3A C22A 1.360(3) .
O3A C25A 1.437(4) .
O3B C22B 1.368(4) .
O3B C25B 1.440(4) .
O4A C23A 1.384(3) .
O4A C26A 1.394(4) .
O4B C23B 1.376(3) .
O4B C26B 1.427(3) .
N1 C5 1.2983(17) .
N1 C6 1.4362(16) .
N2 C17 1.4319(18) .
N2 C18 1.2958(18) .
C1P C2P 1.4224(19) .
C1P C6P 1.386(2) .
C2P C3P 1.3812(18) .
C3P H3P 0.9500 .
C3P C4P 1.4152(18) .
C4P C5 1.4510(18) .
C4P C5P 1.3916(19) .
C5 H5 0.9500 .
C5P H5P 0.9500 .
C5P C6P 1.390(2) .
C6 C7 1.398(2) .
C6 C11 1.409(2) .
C6P H6P 0.9500 .
C7 H7 0.9500 .
C7 C8 1.392(2) .
C7P H7PA 0.9800 .
C7P H7PB 0.9800 .
C7P H7PC 0.9800 .
C8 H8 0.9500 .
C8 C9 1.388(3) .
C8P H8PA 0.9800 .
C8P H8PB 0.9800 .
C8P H8PC 0.9800 .
C9 H9 0.9500 .
C9 C10 1.380(3) .
C10 H10 0.9500 .
C10 C11 1.4083(19) .
C12 C13 1.4065(19) .
C12 C17 1.417(2) .
C13 H13 0.9500 .
C13 C14 1.381(3) .
C14 H14 0.9500 .
C14 C15 1.390(3) .
C15 H15 0.9500 .
C15 C16 1.391(2) .
C16 H16 0.9500 .
C16 C17 1.396(2) .
C18 H18 0.9500 .
C18 H18A 0.9500 .
C18 C19A 1.454(3) .
C18 C19B 1.492(3) .
C19A C24A 1.3900 .
C19A C20A 1.3900 .
C24A H24A 0.9500 .
C24A C23A 1.3900 .
C23A C22A 1.3900 .
C22A C21A 1.3900 .
C21A H21A 0.9500 .
C21A C20A 1.3900 .
C20A H20A 0.9500 .
C19B C20B 1.3900 .
C19B C24B 1.3900 .
C20B H20B 0.9500 .
C20B C21B 1.3900 .
C21B H21B 0.9500 .
C21B C22B 1.3900 .
C22B C23B 1.3900 .
C23B C24B 1.3900 .
C24B H24B 0.9500 .
C25A H25A 0.9800 .
C25A H25B 0.9800 .
C25A H25C 0.9800 .
C25B H25D 0.9800 .
C25B H25E 0.9800 .
C25B H25F 0.9800 .
C26A H26A 0.9800 .
C26A H26B 0.9800 .
C26A H26C 0.9800 .
C26B H26D 0.9800 .
C26B H26E 0.9800 .
C26B H26F 0.9800 .

loop_
_geom_torsion_atom_site_label_1
_geom_torsion_atom_site_label_2
_geom_torsion_atom_site_label_3
_geom_torsion_atom_site_label_4
_geom_torsion
_geom_torsion_site_symmetry_1
_geom_torsion_site_symmetry_2
_geom_torsion_site_symmetry_3
_geom_torsion_site_symmetry_4
Zn1 S2 C11 C6 -17.00(12) . . . .
Zn1 S2 C11 C10 162.24(11) . . . .
Zn1 S3 C12 C13 162.35(11) . . . .
Zn1 S3 C12 C17 -20.37(11) . . . .
Zn1 N1 C5 C4P 28.3(2) . . . .
Zn1 N1 C6 C7 -158.97(11) . . . .
Zn1 N1 C6 C11 15.92(15) . . . .
Zn1 N2 C17 C12 13.30(14) . . . .
Zn1 N2 C17 C16 -163.14(11) . . . .
Zn1 N2 C18 C19A 25.7(4) . . . .
Zn1 N2 C18 C19B 33.1(4) . . . .
S3 C12 C13 C14 175.70(11) . . . .
S3 C12 C17 N2 7.14(17) . . . .
S3 C12 C17 C16 -176.37(11) . . . .
O1 C2P C3P C4P -177.44(14) . . . .
O2 C1P C2P O1 -1.7(2) . . . .
O2 C1P C2P C3P -179.02(15) . . . .
O2 C1P C6P C5P 179.18(17) . . . .
O3A C22A C21A C20A 177.1(3) . . . .
O3B C22B C23B O4B -1.3(3) . . . .
O3B C22B C23B C24B -179.9(3) . . . .
O4A C23A C22A O3A 3.7(3) . . . .
O4A C23A C22A C21A -179.0(3) . . . .
O4B C23B C24B C19B -178.4(3) . . . .
N1 C6 C7 C8 175.86(13) . . . .
N1 C6 C11 S2 2.68(18) . . . .
N1 C6 C11 C10 -176.57(12) . . . .
N2 C18 C19A C24A 27.0(5) . . . .
N2 C18 C19A C20A -159.11(18) . . . .
N2 C18 C19B C20B 23.1(5) . . . .
N2 C18 C19B C24B -152.6(2) . . . .
C1P C2P C3P C4P -0.5(2) . . . .
C2P C1P C6P C5P 0.9(3) . . . .
C2P C3P C4P C5 176.24(14) . . . .
C2P C3P C4P C5P 1.2(2) . . . .
C3P C4P C5 N1 10.1(2) . . . .
C3P C4P C5P C6P -0.9(2) . . . .
C4P C5P C6P C1P -0.2(3) . . . .
C5 N1 C6 C7 34.03(18) . . . .
C5 N1 C6 C11 -151.08(13) . . . .
C5 C4P C5P C6P -176.33(15) . . . .
C5P C4P C5 N1 -174.71(14) . . . .
C6 N1 C5 C4P -167.79(13) . . . .
C6 C7 C8 C9 0.4(2) . . . .
C6P C1P C2P O1 176.69(16) . . . .
C6P C1P C2P C3P -0.6(2) . . . .
C7 C6 C11 S2 177.63(11) . . . .
C7 C6 C11 C10 -1.6(2) . . . .
C7 C8 C9 C10 -1.2(2) . . . .
C7P O2 C1P C2P 173.31(16) . . . .
C7P O2 C1P C6P -5.0(3) . . . .
C8 C9 C10 C11 0.6(2) . . . .
C8P O1 C2P C1P 179.17(15) . . . .
C8P O1 C2P C3P -3.7(2) . . . .
C9 C10 C11 S2 -178.46(13) . . . .
C9 C10 C11 C6 0.8(2) . . . .
C11 C6 C7 C8 1.0(2) . . . .
C12 C13 C14 C15 0.9(2) . . . .
C13 C12 C17 N2 -175.52(12) . . . .
C13 C12 C17 C16 0.97(19) . . . .
C13 C14 C15 C16 0.6(2) . . . .
C14 C15 C16 C17 -1.4(2) . . . .
C15 C16 C17 N2 176.93(13) . . . .
C15 C16 C17 C12 0.6(2) . . . .
C17 N2 C18 C19A -174.2(3) . . . .
C17 N2 C18 C19B -166.8(3) . . . .
C17 C12 C13 C14 -1.7(2) . . . .
C18 N2 C17 C12 -149.86(13) . . . .
C18 N2 C17 C16 33.7(2) . . . .
C18 C19A C24A C23A 173.7(5) . . . .
C18 C19A C20A C21A -174.1(4) . . . .
C18 C19B C20B C21B -175.7(5) . . . .
C18 C19B C24B C23B 175.8(5) . . . .
C19A C24A C23A O4A 178.9(3) . . . .
C19A C24A C23A C22A 0.0 . . . .
C24A C19A C20A C21A 0.0 . . . .
C24A C23A C22A O3A -177.4(3) . . . .
C24A C23A C22A C21A 0.0 . . . .
C23A C22A C21A C20A 0.0 . . . .
C22A C21A C20A C19A 0.0 . . . .
C20A C19A C24A C23A 0.0 . . . .
C19B C20B C21B C22B 0.0 . . . .
C20B C19B C24B C23B 0.0 . . . .
C20B C21B C22B O3B 179.9(4) . . . .
C20B C21B C22B C23B 0.0 . . . .
C21B C22B C23B O4B 178.6(3) . . . .
C21B C22B C23B C24B 0.0 . . . .
C22B C23B C24B C19B 0.0 . . . .
C24B C19B C20B C21B 0.0 . . . .
C25A O3A C22A C23A -179.5(3) . . . .
C25A O3A C22A C21A 3.3(4) . . . .
C25B O3B C22B C21B -9.0(4) . . . .
C25B O3B C22B C23B 170.8(3) . . . .
C26A O4A C23A C24A -2.9(4) . . . .
C26A O4A C23A C22A 176.0(3) . . . .
C26B O4B C23B C22B -161.4(2) . . . .
C26B O4B C23B C24B 17.1(4) . . . .
